data_2009041
loop_
_publ_author_name
'Umehara, Misao'
'Hosomi, Hiroyuki'
'Ohba, Shigeru'

_publ_section_title
;
 4-Methylbicyclo[6.3.0]undecane-2,6-dione, (I),
 7-bromo-4-methylbicyclo[6.3.0]undecane-2,6-dione, (II),
 7-acetonyl-4-methylbicyclo[6.3.0]undecane-2,6-dione, (III), and
 8-methyltricyclo[9.3.0.0^2,6^]tetradec-5-ene-4,10-dione, (IV)
;
_journal_issue 10
_journal_name_full 'Acta Crystallographica Section C'
_journal_page_first 1721
_journal_page_last 1725
_journal_paper_doi 10.1107/S0108270199007088
_journal_volume 55
_journal_year 1999
_chemical_formula_moiety 'C15 H22 O3'
_chemical_formula_sum 'C15 H22 O3'
_chemical_formula_weight 250.34
_chemical_name_common
;
7-Acetonyl-4-methylbicyclo[6.3.0]undecane-2,6-dione
;
_space_group_IT_number 14
_symmetry_cell_setting monoclinic
_symmetry_space_group_name_Hall '-P 2yn'
_symmetry_space_group_name_H-M 'P 1 21/n 1'
_atom_type_scat_source 'International Tables Vol.IV(1974)'
_cell_angle_alpha 90.00000
_cell_angle_beta 114.00(2)
_cell_angle_gamma 90.00000
_cell_formula_units_Z 4
_cell_length_a 7.874(2)
_cell_length_b 21.134(3)
_cell_length_c 9.220(3)
_cell_measurement_reflns_used 25
_cell_measurement_temperature 297
_cell_measurement_theta_max 14.9
_cell_measurement_theta_min 13.8
_cell_volume 1401.6(6)
_computing_cell_refinement ' AFC/MSC Diffractometer Control System'
_computing_data_collection
; AFC/MSC Diffractometer Control System
(Rigaku Corporation, 1993)
;
_computing_data_reduction 'local programs'
_computing_molecular_graphics CRYSTAN-GM
_computing_publication_material CRYSTAN-GM
_computing_structure_refinement CRYSTAN-GM
_computing_structure_solution ' CRYSTAN-GM (Edwards et al., 1996)'
_diffrn_measurement_device_type 'Rigaku AFC-5'
_diffrn_measurement_method \q-2\q
_diffrn_radiation_type 'Mo K\a'
_diffrn_radiation_wavelength 0.71073
_diffrn_reflns_av_R_equivalents 0.017
_diffrn_reflns_limit_h_max 10
_diffrn_reflns_limit_h_min 0
_diffrn_reflns_limit_k_max 26
_diffrn_reflns_limit_k_min 0
_diffrn_reflns_limit_l_max 11
_diffrn_reflns_limit_l_min -11
_diffrn_reflns_number 2961
_diffrn_reflns_theta_max 26.0
_diffrn_standards_decay_% 0
_diffrn_standards_interval_count 100
_diffrn_standards_number 3
_exptl_absorpt_coefficient_mu 0.081
_exptl_absorpt_correction_type none
_exptl_crystal_colour Colourless
_exptl_crystal_density_diffrn 1.186
_exptl_crystal_density_method 'not measured'
_exptl_crystal_description Prism
_exptl_crystal_F_000 544
_exptl_crystal_size_max 0.6
_exptl_crystal_size_mid 0.4
_exptl_crystal_size_min 0.3
_refine_diff_density_max 0.20
_refine_diff_density_min -0.23
_refine_ls_extinction_method None
_refine_ls_goodness_of_fit_ref 1.07
_refine_ls_hydrogen_treatment constr
_refine_ls_number_parameters 185
_refine_ls_number_reflns 2343
_refine_ls_R_factor_gt 0.053
_refine_ls_shift/su_max 0.003
_refine_ls_shift/su_mean 0.0007
_refine_ls_structure_factor_coef F
_refine_ls_weighting_details 'w = 1/[\s^2^(F) + 0.0009F^2^]'
_refine_ls_weighting_scheme calc
_refine_ls_wR_factor_ref 0.063
_reflns_number_gt 1707
_reflns_number_total 2760
_reflns_threshold_expression 'I > 2\s(I)'
_cod_data_source_file oa1088.cif
_cod_data_source_block III
_cod_depositor_comments
;
The following automatic conversions were performed:
'_symmetry_cell_setting' value 'Monoclinic' changed to 'monoclinic'
according to '/home/saulius/struct/CIF-dictionaries/cif_core.dic'
dictionary named 'cif_core.dic' version 2.4.1 from 2010-06-29.

Automatic conversion script
Id: cif_fix_enum 1527 2010-12-29 10:47:43Z saulius 

The following automatic conversions were performed:

'_atom_site_thermal_displace_type' tag value 'Uij' was replaced with
'Uani' value 18 times.

Automatic conversion script
Id: cif_fix_values 1646 2011-03-28 12:23:43Z adriana 

The following automatic conversions were performed:

'_symmetry_cell_setting' value 'Monoclinic' changed to 'monoclinic'
according to /home/saulius/struct/CIF-dictionaries/cif_core.dic
dictionary named 'cif_core.dic' version 2.4.1 from 2010-06-29.

Automatic conversion script
Id: cif_fix_values 1715 2011-07-08 13:25:40Z adriana 
;
_cod_original_cell_volume 1401.7(7)
_cod_original_sg_symbol_H-M 'P 21/n'
_cod_database_code 2009041

loop_
_symmetry_equiv_pos_as_xyz
+x,+y,+z
-x,-y,-z
-x+1/2,+y+1/2,-z+1/2
+x+1/2,-y+1/2,+z+1/2

loop_
_atom_site_aniso_label
_atom_site_aniso_U_11
_atom_site_aniso_U_22
_atom_site_aniso_U_33
_atom_site_aniso_U_12
_atom_site_aniso_U_13
_atom_site_aniso_U_23
O1 .0395(6) .0780(8) .0630(7) .0001(6) .0095(6) -.0112(6)
O2 .0658(8) .0580(8) .1020(11) .0176(6) .0209(8) .0121(7)
O3 .0802(9) .0525(7) .0617(7) -.0023(6) .0342(6) .0024(6)
C4 .0441(8) .0317(7) .0542(9) -.0006(6) .0184(7) -.0032(7)
C5 .0397(7) .0369(8) .0387(8) .0023(6) .0134(6) -.0016(6)
C6 .0406(8) .0422(8) .0461(9) .0017(6) .0130(7) .0036(7)
C7 .0580(10) .0580(10) .0640(10) .0000(10) .0340(10) .0030(10)
C8 .0770(10) .0690(10) .117(2) -.0140(10) .0570(10) -.0020(10)
C9 .0810(10) .0500(10) .110(2) -.0110(10) .0520(10) .0050(10)
C10 .0469(9) .0406(9) .0602(10) -.0032(7) .0188(8) -.0001(7)
C11 .0510(10) .0300(10) .0830(10) -.0030(10) .0230(10) -.0080(10)
C12 .0481(9) .0495(10) .0875(13) .0004(8) .0276(9) -.0224(9)
C13 .0436(9) .0657(11) .0575(10) .0020(8) .0238(8) -.0176(8)
C14 .0525(9) .0526(10) .0595(10) -.0014(7) .0283(8) -.0086(8)
C15 .0730(10) .114(2) .0670(10) .0050(10) .0300(10) -.0300(10)
C16 .0479(9) .0421(9) .0516(9) .0028(7) .0212(8) -.0025(7)
C17 .0397(8) .0389(8) .0549(9) .0043(6) .0163(7) -.0017(7)
C18 .0800(10) .0470(10) .0750(10) -.0030(10) .0320(10) -.0140(10)

loop_
_atom_site_label
_atom_site_fract_x
_atom_site_fract_y
_atom_site_fract_z
_atom_site_U_iso_or_equiv
_atom_site_thermal_displace_type
_atom_site_occupancy
O1 .47870(10) .05060(6) .19250(10) .0706(5) Uani 1.000
O2 .5904(2) .21630(6) .1994(2) .0824(6) Uani 1.000
O3 .7384(2) -.07340(5) .38540(10) .0734(5) Uani 1.000
C4 .6249(2) .05560(6) .3083(2) .0509(6) Uani 1.000
C5 .8076(2) .04600(6) .2912(2) .0441(5) Uani 1.000
C6 .8544(2) .10400(7) .2144(2) .0475(6) Uani 1.000
C7 1.0344(2) .09800(8) .1882(2) .0671(7) Uani 1.000
C8 1.0965(3) .16570(10) .1773(3) .1010(10) Uani 1.000
C9 .9750(3) .20920(9) .2256(3) .0910(10) Uani 1.000
C10 .8869(2) .16630(7) .3096(2) .0563(6) Uani 1.000
C11 .7117(2) .19250(7) .3164(2) .0664(7) Uani 1.000
C12 .6929(2) .18880(8) .4709(2) .0779(8) Uani 1.000
C13 .7470(2) .12590(8) .5605(2) .0680(7) Uani 1.000
C14 .6254(2) .07080(7) .4679(2) .0651(7) Uani 1.000
C15 .7372(3) .13150(10) .7224(2) .1030(10) Uani 1.000
C16 .7920(2) -.01320(7) .1910(2) .0546(6) Uani 1.000
C17 .7479(2) -.07260(6) .2570(2) .0513(6) Uani 1.000
C18 .7161(3) -.13140(8) .1579(2) .0818(9) Uani 1.000
H5 .90520 .04080 .39510 .030(3) Uiso 1.000
H6 .75270 .11000 .11300 .041(4) Uiso 1.000
H7A 1.01160 .07530 .09190 .075(5) Uiso 1.000
H7B 1.12680 .07580 .27570 .080(6) Uiso 1.000
H8A 1.08390 .17460 .07140 .160(10) Uiso 1.000
H8B 1.22420 .17120 .24930 .104(7) Uiso 1.000
H9A .87830 .22710 .13310 .095(7) Uiso 1.000
H9B 1.04570 .24290 .29300 .093(7) Uiso 1.000
H10 .97470 .15900 .41670 .037(4) Uiso 1.000
H12A .56530 .19670 .45140 .064(5) Uiso 1.000
H12B .76890 .22150 .53870 .091(6) Uiso 1.000
H13 .87200 .11660 .57440 .041(4) Uiso 1.000
H14A .66420 .03360 .53280 .071(5) Uiso 1.000
H14B .50010 .08090 .45180 .060(5) Uiso 1.000
H15A .77350 .09170 .77660 .091(7) Uiso 1.000
H15B .61200 .14130 .70680 .085(6) Uiso 1.000
H15C .81840 .16430 .78450 .108(7) Uiso 1.000
H16A .90790 -.01920 .18150 .067(5) Uiso 1.000
H16B .69580 -.00580 .08750 .059(5) Uiso 1.000
H18A .72350 -.13050 .05660 .140(10) Uiso 1.000
H18B .59350 -.14600 .13900 .160(10) Uiso 1.000
H18C .80520 -.16220 .22100 .170(10) Uiso 1.000

loop_
_geom_angle_atom_site_label_1
_geom_angle_atom_site_label_2
_geom_angle_atom_site_label_3
_geom_angle
_geom_angle_publ_flag
O1 C4 C5 119.6(2) no
O1 C4 C14 120.2(2) no
C5 C4 C14 120.2(2) no
C4 C5 C6 110.8(2) no
C4 C5 C16 108.9(2) no
C6 C5 C16 110.5(2) no
C5 C6 C7 114.6(2) no
C5 C6 C10 115.7(2) no
C7 C6 C10 102.1(2) no
C6 C7 C8 105.9(2) no
C7 C8 C9 106.9(2) no
C8 C9 C10 105.0(2) no
C6 C10 C9 102.8(2) no
C6 C10 C11 113.1(2) no
C9 C10 C11 114.4(2) no
O2 C11 C10 120.9(2) no
O2 C11 C12 121.3(2) no
C10 C11 C12 117.8(2) no
C11 C12 C13 116.5(2) no
C12 C13 C14 112.7(2) no
C12 C13 C15 110.2(2) no
C14 C13 C15 109.6(2) no
C4 C14 C13 117.4(2) no
C5 C16 C17 114.5(2) no
O3 C17 C16 121.6(2) no
O3 C17 C18 121.3(2) no
C16 C17 C18 117.1(2) no
C4 C5 H5 108.6 no
C6 C5 H5 107.9 no
C16 C5 H5 110.1 no
C5 C6 H6 107.0 no
C7 C6 H6 108.4 no
C10 C6 H6 108.7 no
C6 C7 H7A 110.4 no
C6 C7 H7B 109.9 no
C8 C7 H7A 110.6 no
C8 C7 H7B 111.0 no
H7A C7 H7B 109.0 no
C7 C8 H8A 110.3 no
C7 C8 H8B 109.9 no
C9 C8 H8A 111.3 no
C9 C8 H8B 109.4 no
H8A C8 H8B 109.0 no
C8 C9 H9A 110.2 no
C8 C9 H9B 111.7 no
C10 C9 H9A 108.9 no
C10 C9 H9B 112.0 no
H9A C9 H9B 108.9 no
C6 C10 H10 109.3 no
C9 C10 H10 109.3 no
C11 C10 H10 107.7 no
C11 C12 H12A 108.3 no
C11 C12 H12B 107.8 no
C13 C12 H12A 107.0 no
C13 C12 H12B 108.1 no
H12A C12 H12B 108.9 no
C12 C13 H13 107.2 no
C14 C13 H13 107.1 no
C15 C13 H13 110.0 no
C4 C14 H14A 108.0 no
C4 C14 H14B 107.6 no
C13 C14 H14A 107.9 no
C13 C14 H14B 106.7 no
H14A C14 H14B 109.0 no
C13 C15 H15A 108.5 no
C13 C15 H15B 109.1 no
C13 C15 H15C 110.6 no
H15A C15 H15B 109.7 no
H15A C15 H15C 109.7 no
H15B C15 H15C 109.2 no
C5 C16 H16A 108.5 no
C5 C16 H16B 107.7 no
C17 C16 H16A 108.2 no
C17 C16 H16B 108.7 no
H16A C16 H16B 109.0 no
C17 C18 H18A 121.0 no
C17 C18 H18B 106.4 no
C17 C18 H18C 107.0 no
H18A C18 H18B 106.5 no
H18A C18 H18C 106.5 no
H18B C18 H18C 109.0 no

loop_
_geom_bond_atom_site_label_1
_geom_bond_atom_site_label_2
_geom_bond_site_symmetry_1
_geom_bond_site_symmetry_2
_geom_bond_distance
_geom_bond_publ_flag
O1 C4 . . 1.215(2) yes
O2 C11 . . 1.221(3) yes
O3 C17 . . 1.216(2) yes
C4 C5 . . 1.523(3) yes
C4 C14 . . 1.505(3) yes
C5 C6 . . 1.534(3) yes
C5 C16 . . 1.530(3) yes
C6 C7 . . 1.537(3) yes
C6 C10 . . 1.545(3) yes
C7 C8 . . 1.528(3) yes
C8 C9 . . 1.518(4) yes
C9 C10 . . 1.530(3) yes
C10 C11 . . 1.511(3) yes
C11 C12 . . 1.493(3) yes
C12 C13 . . 1.531(3) yes
C13 C14 . . 1.529(3) yes
C13 C15 . . 1.530(3) yes
C16 C17 . . 1.496(3) yes
C17 C18 . . 1.502(3) yes
C5 H5 . . .960 no
C6 H6 . . .960 no
C7 H7A . . .960 no
C7 H7B . . .961 no
C8 H8A . . .959 no
C8 H8B . . .960 no
C9 H9A . . .960 no
C9 H9B . . .960 no
C10 H10 . . .960 no
C12 H12A . . .961 no
C12 H12B . . .960 no
C13 H13 . . .960 no
C14 H14A . . .960 no
C14 H14B . . .960 no
C15 H15A . . .961 no
C15 H15B . . .959 no
C15 H15C . . .959 no
C16 H16A . . .960 no
C16 H16B . . .960 no
C18 H18A . . .959 no
C18 H18B . . .959 no
C18 H18C . . .960 no
